data_7232098
loop_
_publ_author_name
'Bristow, Jonathan C.'
'Addicoat, Matthew A.'
'Wallis, John D.'

_publ_section_title
;
 O(&#x2212;)&#x22EF;C interactions and bond formation in 1-naphtholate
 anions with peri-located electrophilic carbon centres
;
_journal_issue 6
_journal_name_full CrystEngComm
_journal_page_first 1009
_journal_paper_doi 10.1039/C8CE01872C
_journal_volume 21
_journal_year 2019
_chemical_formula_moiety 'C23 H18 O3'
_chemical_formula_sum 'C23 H18 O3'
_chemical_formula_weight 342.37
_chemical_melting_point 447
_chemical_name_systematic 7a-hydroxy-9-phenyl-7a,8,9,10-tetrahydro-11H-benzo[f]naphtho[1,8-bc]oxepin-11-one
_space_group_crystal_system triclinic
_space_group_IT_number 2
_space_group_name_Hall '-P 1'
_space_group_name_H-M_alt 'P -1'
_symmetry_space_group_name_Hall '-P 1'
_symmetry_space_group_name_H-M 'P -1'
_atom_sites_solution_hydrogens mixed
_audit_creation_method SHELXL-2016/6
_audit_update_record
;
2018-06-15 deposited with the CCDC.
2019-01-08 downloaded from the CCDC.
;
_cell_angle_alpha 77.773(4)
_cell_angle_beta 78.744(4)
_cell_angle_gamma 76.371(4)
_cell_formula_units_Z 2
_cell_length_a 6.9441(4)
_cell_length_b 8.8146(4)
_cell_length_c 14.8418(8)
_cell_measurement_reflns_used 2718
_cell_measurement_temperature 150.01(10)
_cell_measurement_theta_max 28.4170
_cell_measurement_theta_min 3.3960
_cell_volume 852.70(8)
_computing_cell_refinement 'CrysAlisPro 1.171.38.43f (Rigaku OD, 2015)'
_computing_data_collection 'CrysAlisPro 1.171.38.43f (Rigaku OD, 2015)'
_computing_data_reduction 'CrysAlisPro 1.171.38.43f (Rigaku OD, 2015)'
_computing_structure_refinement 'SHELXL-2016/6 (Sheldrick, 2016)'
_computing_structure_solution SHELXS-2016
_diffrn_ambient_temperature 150.01(10)
_diffrn_detector 'CCD plate'
_diffrn_detector_area_resol_mean 15.9832
_diffrn_detector_type Sapphire3
_diffrn_measured_fraction_theta_full 0.984
_diffrn_measured_fraction_theta_max 0.831
_diffrn_measurement_device 'four-circle diffractometer'
_diffrn_measurement_device_type 'Xcalibur, Sapphire3, Gemini'
_diffrn_measurement_method '\w scans'
_diffrn_radiation_monochromator graphite
_diffrn_radiation_probe x-ray
_diffrn_radiation_type MoK\a
_diffrn_radiation_wavelength 0.71073
_diffrn_reflns_av_R_equivalents 0.0282
_diffrn_reflns_av_unetI/netI 0.0492
_diffrn_reflns_Laue_measured_fraction_full 0.984
_diffrn_reflns_Laue_measured_fraction_max 0.831
_diffrn_reflns_limit_h_max 9
_diffrn_reflns_limit_h_min -9
_diffrn_reflns_limit_k_max 11
_diffrn_reflns_limit_k_min -12
_diffrn_reflns_limit_l_max 19
_diffrn_reflns_limit_l_min -20
_diffrn_reflns_number 8298
_diffrn_reflns_point_group_measured_fraction_full 0.984
_diffrn_reflns_point_group_measured_fraction_max 0.831
_diffrn_reflns_theta_full 27.000
_diffrn_reflns_theta_max 29.479
_diffrn_reflns_theta_min 2.842
_diffrn_source 'fine-focus sealed X-ray tube'
_diffrn_source_type 'Enhance (Mo) X-ray Source'
_exptl_absorpt_coefficient_mu 0.088
_exptl_absorpt_correction_T_max 0.999
_exptl_absorpt_correction_T_min 0.922
_exptl_absorpt_correction_type multi-scan
_exptl_absorpt_process_details
;
CrysAlisPro 1.171.38.43f (Rigaku Oxford Diffraction, 2015)
Empirical absorption correction using spherical harmonics,
 implemented in SCALE3 ABSPACK scaling algorithm.
;
_exptl_crystal_colour yellow
_exptl_crystal_density_diffrn 1.333
_exptl_crystal_description Block
_exptl_crystal_F_000 360
_exptl_crystal_recrystallization_method 'Re-crystallisation from solvent: ethyl acetate'
_exptl_crystal_size_max 0.317
_exptl_crystal_size_mid 0.129
_exptl_crystal_size_min 0.081
_refine_diff_density_max 0.323
_refine_diff_density_min -0.178
_refine_diff_density_rms 0.049
_refine_ls_extinction_method none
_refine_ls_goodness_of_fit_ref 1.101
_refine_ls_hydrogen_treatment mixed
_refine_ls_matrix_type full
_refine_ls_number_parameters 243
_refine_ls_number_reflns 3941
_refine_ls_number_restraints 0
_refine_ls_restrained_S_all 1.101
_refine_ls_R_factor_all 0.0936
_refine_ls_R_factor_gt 0.0690
_refine_ls_shift/su_max 0.000
_refine_ls_shift/su_mean 0.000
_refine_ls_structure_factor_coef Fsqd
_refine_ls_weighting_details 'w=1/[\s^2^(Fo^2^)+(0.0553P)^2^+0.2903P] where P=(Fo^2^+2Fc^2^)/3'
_refine_ls_weighting_scheme calc
_refine_ls_wR_factor_gt 0.1395
_refine_ls_wR_factor_ref 0.1519
_reflns_Friedel_coverage 0.000
_reflns_number_gt 3040
_reflns_number_total 3941
_reflns_threshold_expression 'I > 2\s(I)'
_cod_data_source_file c8ce01872c2.cif
_cod_data_source_block JB065
_cod_depositor_comments 'Adding full bibliography for 7232086--7232099.cif.'
_cod_database_code 7232098
_shelx_shelxl_version_number 2016/6
_shelx_space_group_comment
;
The symmetry employed for this shelxl refinement is uniquely defined
by the following loop, which should always be used as a source of
symmetry information in preference to the above space-group names.
They are only intended as comments.
;

loop_
_space_group_symop_operation_xyz
'x, y, z'
'-x, -y, -z'

loop_
_atom_site_label
_atom_site_type_symbol
_atom_site_fract_x
_atom_site_fract_y
_atom_site_fract_z
_atom_site_U_iso_or_equiv
_atom_site_adp_type
_atom_site_occupancy
_atom_site_site_symmetry_order
_atom_site_calc_flag
_atom_site_refinement_flags_posn
_atom_site_refinement_flags_adp
O2 O 0.3168(2) 0.11928(16) 0.06195(10) 0.0280(3) Uani 1 1 d . .
O1 O 0.1967(2) 0.38870(16) 0.06814(9) 0.0277(3) Uani 1 1 d . .
O3 O -0.3105(2) 0.20005(19) -0.00013(12) 0.0414(4) Uani 1 1 d . .
C15 C 0.1953(3) 0.1957(2) -0.13224(14) 0.0270(4) Uani 1 1 d . .
H15 H 0.253486 0.084551 -0.104549 0.032 Uiso 1 1 calc R U
C14 C 0.2432(3) 0.3081(2) -0.07723(14) 0.0271(4) Uani 1 1 d . .
H14A H 0.388265 0.309053 -0.091590 0.033 Uiso 1 1 calc R U
H14B H 0.168628 0.417209 -0.096398 0.033 Uiso 1 1 calc R U
C11 C -0.1146(3) 0.2044(2) 0.14244(15) 0.0315(5) Uani 1 1 d . .
C10 C 0.1156(3) 0.2803(2) 0.23544(14) 0.0314(5) Uani 1 1 d . .
C1 C 0.2342(3) 0.3588(2) 0.15874(14) 0.0285(5) Uani 1 1 d . .
C17 C -0.1342(3) 0.2109(2) -0.01923(15) 0.0287(5) Uani 1 1 d . .
C12 C -0.0230(3) 0.2244(2) 0.05357(14) 0.0259(4) Uani 1 1 d . .
C18 C 0.2928(3) 0.2266(2) -0.23300(14) 0.0299(5) Uani 1 1 d . .
C16 C -0.0321(3) 0.2140(2) -0.11851(14) 0.0299(5) Uani 1 1 d . .
H16A H -0.088809 0.315663 -0.156359 0.036 Uiso 1 1 calc R U
H16B H -0.063581 0.127732 -0.142705 0.036 Uiso 1 1 calc R U
C9 C -0.0481(3) 0.2099(2) 0.22822(15) 0.0308(5) Uani 1 1 d . .
C2 C 0.3853(3) 0.4238(3) 0.17171(16) 0.0348(5) Uani 1 1 d . .
H2 H 0.466047 0.471215 0.118962 0.042 Uiso 1 1 calc R U
C5 C 0.1592(3) 0.2766(3) 0.32638(16) 0.0391(6) Uani 1 1 d . .
C13 C 0.1858(3) 0.2559(2) 0.02660(13) 0.0243(4) Uani 1 1 d . .
C19 C 0.1979(3) 0.3339(3) -0.30226(15) 0.0384(5) Uani 1 1 d . .
H19 H 0.061801 0.384837 -0.287708 0.046 Uiso 1 1 calc R U
C23 C 0.4912(3) 0.1523(3) -0.25767(16) 0.0394(5) Uani 1 1 d . .
H23 H 0.559167 0.077844 -0.212061 0.047 Uiso 1 1 calc R U
C4 C 0.3117(4) 0.3493(3) 0.33693(17) 0.0450(6) Uani 1 1 d . .
H4 H 0.337453 0.347944 0.397685 0.054 Uiso 1 1 calc R U
C3 C 0.4226(3) 0.4217(3) 0.26110(17) 0.0421(6) Uani 1 1 d . .
H3 H 0.525007 0.470480 0.269010 0.050 Uiso 1 1 calc R U
C8 C -0.1552(3) 0.1417(3) 0.30939(16) 0.0420(6) Uani 1 1 d . .
H8 H -0.263994 0.096821 0.304940 0.050 Uiso 1 1 calc R U
C6 C 0.0447(4) 0.2030(3) 0.40559(17) 0.0479(6) Uani 1 1 d . .
H6 H 0.075239 0.199670 0.465734 0.058 Uiso 1 1 calc R U
C7 C -0.1084(4) 0.1365(3) 0.39806(17) 0.0489(7) Uani 1 1 d . .
H7 H -0.183028 0.087080 0.452343 0.059 Uiso 1 1 calc R U
C22 C 0.5906(4) 0.1853(3) -0.34738(17) 0.0492(7) Uani 1 1 d . .
H22 H 0.725951 0.133645 -0.362855 0.059 Uiso 1 1 calc R U
C20 C 0.2986(4) 0.3671(3) -0.39156(16) 0.0469(6) Uani 1 1 d . .
H20 H 0.231879 0.441980 -0.437449 0.056 Uiso 1 1 calc R U
C21 C 0.4943(4) 0.2931(3) -0.41487(17) 0.0497(7) Uani 1 1 d . .
H21 H 0.562735 0.315744 -0.476614 0.060 Uiso 1 1 calc R U
H11 H -0.244(3) 0.181(2) 0.1523(14) 0.030(6) Uiso 1 1 d . .
H2A H 0.431(4) 0.146(3) 0.0447(18) 0.055(8) Uiso 1 1 d . .

loop_
_atom_site_aniso_label
_atom_site_aniso_U_11
_atom_site_aniso_U_22
_atom_site_aniso_U_33
_atom_site_aniso_U_23
_atom_site_aniso_U_13
_atom_site_aniso_U_12
O2 0.0215(7) 0.0293(8) 0.0295(8) -0.0010(6) -0.0042(6) -0.0013(6)
O1 0.0296(7) 0.0260(7) 0.0285(8) -0.0023(6) -0.0080(6) -0.0070(6)
O3 0.0238(8) 0.0476(10) 0.0530(11) -0.0021(8) -0.0067(7) -0.0131(7)
C15 0.0262(10) 0.0253(10) 0.0284(11) -0.0023(8) -0.0073(8) -0.0026(8)
C14 0.0227(10) 0.0296(11) 0.0282(11) -0.0012(8) -0.0050(8) -0.0062(8)
C11 0.0243(10) 0.0267(11) 0.0403(13) -0.0033(9) -0.0001(9) -0.0054(9)
C10 0.0322(11) 0.0278(11) 0.0295(12) -0.0062(9) -0.0060(9) 0.0055(9)
C1 0.0299(11) 0.0255(10) 0.0284(12) -0.0064(8) -0.0077(9) 0.0018(9)
C17 0.0234(10) 0.0214(10) 0.0401(13) -0.0018(8) -0.0064(9) -0.0044(8)
C12 0.0230(10) 0.0206(10) 0.0321(12) -0.0019(8) -0.0038(8) -0.0035(8)
C18 0.0319(11) 0.0287(11) 0.0289(12) -0.0061(9) -0.0062(9) -0.0039(9)
C16 0.0293(11) 0.0269(10) 0.0350(12) -0.0040(9) -0.0116(9) -0.0047(9)
C9 0.0295(11) 0.0255(10) 0.0306(12) -0.0045(9) 0.0018(9) 0.0022(9)
C2 0.0336(11) 0.0320(11) 0.0394(13) -0.0078(9) -0.0120(10) -0.0015(9)
C5 0.0448(13) 0.0355(12) 0.0291(13) -0.0063(9) -0.0058(10) 0.0081(10)
C13 0.0248(10) 0.0232(10) 0.0253(11) -0.0032(8) -0.0053(8) -0.0051(8)
C19 0.0382(12) 0.0424(13) 0.0300(13) -0.0068(10) -0.0082(10) 0.0037(10)
C23 0.0387(12) 0.0419(13) 0.0304(13) -0.0032(10) -0.0055(10) 0.0032(10)
C4 0.0506(14) 0.0473(15) 0.0380(14) -0.0145(11) -0.0208(11) 0.0058(12)
C3 0.0402(13) 0.0436(14) 0.0466(15) -0.0152(11) -0.0179(11) -0.0008(11)
C8 0.0385(13) 0.0364(13) 0.0406(15) -0.0048(10) 0.0077(10) -0.0002(10)
C6 0.0605(16) 0.0443(14) 0.0284(14) -0.0060(10) -0.0047(11) 0.0078(13)
C7 0.0567(16) 0.0472(15) 0.0277(13) -0.0017(10) 0.0114(11) 0.0001(13)
C22 0.0427(14) 0.0575(16) 0.0369(15) -0.0102(12) 0.0025(11) 0.0050(12)
C20 0.0553(15) 0.0523(15) 0.0265(13) -0.0035(11) -0.0108(11) 0.0028(12)
C21 0.0575(16) 0.0590(17) 0.0247(13) -0.0087(11) 0.0027(11) -0.0025(13)

loop_
_atom_type_symbol
_atom_type_description
_atom_type_scat_dispersion_real
_atom_type_scat_dispersion_imag
_atom_type_scat_source
C C 0.0033 0.0016 'International Tables Vol C Tables 4.2.6.8 and 6.1.1.4'
H H 0.0000 0.0000 'International Tables Vol C Tables 4.2.6.8 and 6.1.1.4'
O O 0.0106 0.0060 'International Tables Vol C Tables 4.2.6.8 and 6.1.1.4'

loop_
_geom_angle_atom_site_label_1
_geom_angle_atom_site_label_2
_geom_angle_atom_site_label_3
_geom_angle
C13 O2 H2A 102.6(18)
C1 O1 C13 118.48(14)
C18 C15 C16 114.51(16)
C18 C15 C14 110.17(16)
C16 C15 C14 107.93(16)
C18 C15 H15 108.0
C16 C15 H15 108.0
C14 C15 H15 108.0
C13 C14 C15 110.65(16)
C13 C14 H14A 109.5
C15 C14 H14A 109.5
C13 C14 H14B 109.5
C15 C14 H14B 109.5
H14A C14 H14B 108.1
C12 C11 C9 131.0(2)
C12 C11 H11 116.0(13)
C9 C11 H11 113.0(13)
C1 C10 C5 116.6(2)
C1 C10 C9 124.96(19)
C5 C10 C9 118.4(2)
C2 C1 O1 114.66(19)
C2 C1 C10 121.30(19)
O1 C1 C10 123.77(18)
O3 C17 C12 120.90(19)
O3 C17 C16 118.93(19)
C12 C17 C16 120.15(17)
C11 C12 C17 117.55(18)
C11 C12 C13 122.56(19)
C17 C12 C13 119.88(17)
C23 C18 C19 117.7(2)
C23 C18 C15 119.01(18)
C19 C18 C15 123.18(19)
C17 C16 C15 114.90(17)
C17 C16 H16A 108.5
C15 C16 H16A 108.5
C17 C16 H16B 108.5
C15 C16 H16B 108.5
H16A C16 H16B 107.5
C8 C9 C10 118.7(2)
C8 C9 C11 115.4(2)
C10 C9 C11 125.94(19)
C1 C2 C3 121.1(2)
C1 C2 H2 119.4
C3 C2 H2 119.4
C4 C5 C6 120.2(2)
C4 C5 C10 120.4(2)
C6 C5 C10 119.4(2)
O2 C13 O1 110.01(14)
O2 C13 C12 107.55(15)
O1 C13 C12 108.64(15)
O2 C13 C14 112.29(16)
O1 C13 C14 104.71(15)
C12 C13 C14 113.57(16)
C20 C19 C18 121.0(2)
C20 C19 H19 119.5
C18 C19 H19 119.5
C22 C23 C18 121.0(2)
C22 C23 H23 119.5
C18 C23 H23 119.5
C3 C4 C5 120.8(2)
C3 C4 H4 119.6
C5 C4 H4 119.6
C4 C3 C2 119.7(2)
C4 C3 H3 120.1
C2 C3 H3 120.1
C9 C8 C7 122.2(2)
C9 C8 H8 118.9
C7 C8 H8 118.9
C7 C6 C5 121.7(2)
C7 C6 H6 119.2
C5 C6 H6 119.2
C6 C7 C8 119.5(2)
C6 C7 H7 120.2
C8 C7 H7 120.2
C23 C22 C21 120.4(2)
C23 C22 H22 119.8
C21 C22 H22 119.8
C21 C20 C19 120.7(2)
C21 C20 H20 119.6
C19 C20 H20 119.6
C20 C21 C22 119.2(2)
C20 C21 H21 120.4
C22 C21 H21 120.4

loop_
_geom_bond_atom_site_label_1
_geom_bond_atom_site_label_2
_geom_bond_distance
O2 C13 1.399(2)
O2 H2A 0.86(3)
O1 C1 1.378(2)
O1 C13 1.457(2)
O3 C17 1.223(2)
C15 C18 1.513(3)
C15 C16 1.526(3)
C15 C14 1.537(3)
C15 H15 1.0000
C14 C13 1.514(3)
C14 H14A 0.9900
C14 H14B 0.9900
C11 C12 1.342(3)
C11 C9 1.450(3)
C11 H11 0.95(2)
C10 C1 1.422(3)
C10 C5 1.432(3)
C10 C9 1.448(3)
C1 C2 1.370(3)
C17 C12 1.484(3)
C17 C16 1.503(3)
C12 C13 1.502(3)
C18 C23 1.393(3)
C18 C19 1.394(3)
C16 H16A 0.9900
C16 H16B 0.9900
C9 C8 1.386(3)
C2 C3 1.396(3)
C2 H2 0.9500
C5 C4 1.408(4)
C5 C6 1.411(3)
C19 C20 1.379(3)
C19 H19 0.9500
C23 C22 1.380(3)
C23 H23 0.9500
C4 C3 1.362(3)
C4 H4 0.9500
C3 H3 0.9500
C8 C7 1.405(3)
C8 H8 0.9500
C6 C7 1.361(4)
C6 H6 0.9500
C7 H7 0.9500
C22 C21 1.383(3)
C22 H22 0.9500
C20 C21 1.374(3)
C20 H20 0.9500
C21 H21 0.9500

loop_
_geom_hbond_atom_site_label_D
_geom_hbond_atom_site_label_H
_geom_hbond_atom_site_label_A
_geom_hbond_distance_DH
_geom_hbond_distance_HA
_geom_hbond_distance_DA
_geom_hbond_angle_DHA
_geom_hbond_site_symmetry_A
O2 H2A O3 0.86(3) 1.92(3) 2.777(2) 177(3) 1_655

loop_
_geom_torsion_atom_site_label_1
_geom_torsion_atom_site_label_2
_geom_torsion_atom_site_label_3
_geom_torsion_atom_site_label_4
_geom_torsion
C18 C15 C14 C13 -167.75(16)
C16 C15 C14 C13 66.6(2)
C13 O1 C1 C2 129.99(18)
C13 O1 C1 C10 -55.9(2)
C5 C10 C1 C2 1.5(3)
C9 C10 C1 C2 179.28(19)
C5 C10 C1 O1 -172.25(17)
C9 C10 C1 O1 5.5(3)
C9 C11 C12 C17 180.0(2)
C9 C11 C12 C13 1.3(3)
O3 C17 C12 C11 8.2(3)
C16 C17 C12 C11 -173.23(18)
O3 C17 C12 C13 -173.14(18)
C16 C17 C12 C13 5.5(3)
C16 C15 C18 C23 -152.9(2)
C14 C15 C18 C23 85.3(2)
C16 C15 C18 C19 31.2(3)
C14 C15 C18 C19 -90.7(2)
O3 C17 C16 C15 -168.77(18)
C12 C17 C16 C15 12.6(3)
C18 C15 C16 C17 -170.13(17)
C14 C15 C16 C17 -47.0(2)
C1 C10 C9 C8 -177.88(19)
C5 C10 C9 C8 -0.2(3)
C1 C10 C9 C11 1.5(3)
C5 C10 C9 C11 179.25(19)
C12 C11 C9 C8 -162.8(2)
C12 C11 C9 C10 17.7(4)
O1 C1 C2 C3 171.41(18)
C10 C1 C2 C3 -2.9(3)
C1 C10 C5 C4 0.5(3)
C9 C10 C5 C4 -177.4(2)
C1 C10 C5 C6 178.91(19)
C9 C10 C5 C6 1.0(3)
C1 O1 C13 O2 -32.9(2)
C1 O1 C13 C12 84.61(19)
C1 O1 C13 C14 -153.73(16)
C11 C12 C13 O2 67.1(2)
C17 C12 C13 O2 -111.51(18)
C11 C12 C13 O1 -51.9(2)
C17 C12 C13 O1 129.45(17)
C11 C12 C13 C14 -167.98(18)
C17 C12 C13 C14 13.4(2)
C15 C14 C13 O2 72.8(2)
C15 C14 C13 O1 -167.88(14)
C15 C14 C13 C12 -49.5(2)
C23 C18 C19 C20 -1.2(3)
C15 C18 C19 C20 174.9(2)
C19 C18 C23 C22 0.7(3)
C15 C18 C23 C22 -175.5(2)
C6 C5 C4 C3 -179.6(2)
C10 C5 C4 C3 -1.2(3)
C5 C4 C3 C2 -0.1(3)
C1 C2 C3 C4 2.1(3)
C10 C9 C8 C7 -1.0(3)
C11 C9 C8 C7 179.6(2)
C4 C5 C6 C7 177.6(2)
C10 C5 C6 C7 -0.8(3)
C5 C6 C7 C8 -0.3(4)
C9 C8 C7 C6 1.2(4)
C18 C23 C22 C21 -0.1(4)
C18 C19 C20 C21 1.1(4)
C19 C20 C21 C22 -0.5(4)
C23 C22 C21 C20 0.0(4)
